data_7241262
loop_
_publ_author_name
'Bristow, Jonathan'
'Naftalin, Isaac'
'Cliff, Stacey V. A.'
'Yang, Songjie'
'Wallis, John D.'
'Carravetta, Marina'
'Heinmaa, Ivo'
'Stern, Raivo'

_publ_section_title
;
 Modelling of an Aza-Michael Reaction from Crystalline Naphthalene
 Derivatives Containing Peri-Peri Interactions: Very&#x00A0;Long N-C
 Bonds?
;
_journal_name_full CrystEngComm
_journal_paper_doi 10.1039/D0CE01137A
_journal_year 2020
_chemical_compound_source 'slow evaporation from a  methanol solution'
_chemical_formula_moiety 'C18 H15 N3'
_chemical_formula_sum 'C18 H15 N3'
_chemical_formula_weight 273.33
_chemical_melting_point 370.5(15)
_chemical_name_systematic 2-Cyano-3-(6?-(dimethylamino)-1?,2?-dihydroacenaphthylen-5?-yl)propenenitrile
_space_group_crystal_system triclinic
_space_group_IT_number 2
_space_group_name_Hall '-P 1'
_space_group_name_H-M_alt 'P -1'
_atom_sites_solution_hydrogens mixed
_atom_sites_solution_primary dual
_audit_creation_date 2019-09-19
_audit_creation_method
;
Olex2 1.2
(compiled 2018.05.29 svn.r3508 for OlexSys, GUI svn.r5506)
;
_audit_update_record
;
2020-07-16 deposited with the CCDC.	2020-09-17 downloaded from the CCDC.
;
_cell_angle_alpha 84.234(3)
_cell_angle_beta 78.977(4)
_cell_angle_gamma 80.518(3)
_cell_formula_units_Z 4
_cell_length_a 9.8149(4)
_cell_length_b 9.9853(4)
_cell_length_c 15.1587(6)
_cell_measurement_reflns_used 2560
_cell_measurement_temperature 150.00(10)
_cell_measurement_theta_max 27.9350
_cell_measurement_theta_min 2.8400
_cell_volume 1434.64(10)
_computing_cell_refinement 'CrysAlisPro 1.171.39.46 (Rigaku OD, 2018)'
_computing_data_collection 'CrysAlisPro 1.171.39.46 (Rigaku OD, 2018)'
_computing_data_reduction 'CrysAlisPro 1.171.39.46 (Rigaku OD, 2018)'
_computing_molecular_graphics 'Olex2 (Dolomanov et al., 2009)'
_computing_publication_material 'Olex2 (Dolomanov et al., 2009)'
_computing_structure_refinement 'ShelXL (Sheldrick, 2015)'
_computing_structure_solution 'ShelXT (Sheldrick, 2015)'
_diffrn_ambient_environment N~2~
_diffrn_ambient_temperature 150.00(10)
_diffrn_detector 'CCD plate'
_diffrn_detector_area_resol_mean 15.9832
_diffrn_detector_type Sapphire3
_diffrn_measured_fraction_theta_full 0.998
_diffrn_measured_fraction_theta_max 0.832
_diffrn_measurement_details
;
List of Runs (angles in degrees, time in seconds):

  # Type    Start    End  Width  t~exp~   \w     \q     \k     \f   Frames
#--------------------------------------------------------------------------
  1  \w    -80.00   3.00   1.00   60.00    --  -13.67 -64.00 120.64   83
  2  \w    -80.00 -10.00   1.00   60.00    --  -13.67 -63.00  -8.88   70
  3  \w    -30.00   1.00   1.00   60.00    --  -13.67 -57.00-120.00   31
  4  \w     27.00  53.00   1.00   60.00    --  -13.67  57.00 150.00   26
  5  \w    -68.00   3.00   1.00   60.00    --  -13.67 -57.00  30.00   71
  6  \w    -80.00 -13.00   1.00   60.00    --  -13.67 -60.00-129.89   67
  7  \w    -13.00  30.00   1.00   60.00    --   13.74 -57.00-180.00   43
;
_diffrn_measurement_device 'four-circle diffractometer'
_diffrn_measurement_device_type 'Xcalibur, Sapphire3, Gemini'
_diffrn_measurement_method '\w scans'
_diffrn_orient_matrix_type 'CrysAlisPro convention (1999,Acta A55,543-557)'
_diffrn_orient_matrix_UB_11 0.0687828000
_diffrn_orient_matrix_UB_12 -0.0086540000
_diffrn_orient_matrix_UB_13 0.0099543000
_diffrn_orient_matrix_UB_21 -0.0187995000
_diffrn_orient_matrix_UB_22 -0.0488533000
_diffrn_orient_matrix_UB_23 0.0356860000
_diffrn_orient_matrix_UB_31 0.0214333000
_diffrn_orient_matrix_UB_32 -0.0524551000
_diffrn_orient_matrix_UB_33 -0.0301918000
_diffrn_radiation_monochromator graphite
_diffrn_radiation_probe x-ray
_diffrn_radiation_type MoK\a
_diffrn_radiation_wavelength 0.71073
_diffrn_reflns_av_R_equivalents 0.0304
_diffrn_reflns_av_unetI/netI 0.0577
_diffrn_reflns_Laue_measured_fraction_full 0.998
_diffrn_reflns_Laue_measured_fraction_max 0.832
_diffrn_reflns_limit_h_max 12
_diffrn_reflns_limit_h_min -12
_diffrn_reflns_limit_k_max 13
_diffrn_reflns_limit_k_min -10
_diffrn_reflns_limit_l_max 18
_diffrn_reflns_limit_l_min -17
_diffrn_reflns_number 11593
_diffrn_reflns_point_group_measured_fraction_full 0.998
_diffrn_reflns_point_group_measured_fraction_max 0.832
_diffrn_reflns_theta_full 25.242
_diffrn_reflns_theta_max 28.268
_diffrn_reflns_theta_min 2.567
_diffrn_source 'fine-focus sealed X-ray tube'
_diffrn_source_type 'Enhance (Mo) X-ray Source'
_exptl_absorpt_coefficient_mu 0.077
_exptl_absorpt_correction_T_max 1.000
_exptl_absorpt_correction_T_min 0.871
_exptl_absorpt_correction_type gaussian
_exptl_absorpt_process_details
;
CrysAlisPro 1.171.39.46 (Rigaku Oxford Diffraction, 2018)
Numerical absorption correction based on gaussian integration over
			a multifaceted crystal model
Empirical absorption correction using spherical harmonics,
 implemented in SCALE3 ABSPACK scaling algorithm.
;
_exptl_crystal_colour orange
_exptl_crystal_colour_primary orange
_exptl_crystal_density_diffrn 1.265
_exptl_crystal_description plate
_exptl_crystal_F_000 576
_exptl_crystal_size_max 0.376
_exptl_crystal_size_mid 0.279
_exptl_crystal_size_min 0.133
_refine_diff_density_max 0.229
_refine_diff_density_min -0.253
_refine_diff_density_rms 0.043
_refine_ls_extinction_method none
_refine_ls_goodness_of_fit_ref 1.011
_refine_ls_hydrogen_treatment mixed
_refine_ls_matrix_type full
_refine_ls_number_parameters 415
_refine_ls_number_reflns 5911
_refine_ls_number_restraints 0
_refine_ls_restrained_S_all 1.011
_refine_ls_R_factor_all 0.0980
_refine_ls_R_factor_gt 0.0575
_refine_ls_shift/su_max 0.000
_refine_ls_shift/su_mean 0.000
_refine_ls_structure_factor_coef Fsqd
_refine_ls_weighting_details 'w=1/[\s^2^(Fo^2^)+(0.0475P)^2^+0.3945P] where P=(Fo^2^+2Fc^2^)/3'
_refine_ls_weighting_scheme calc
_refine_ls_wR_factor_gt 0.1157
_refine_ls_wR_factor_ref 0.1393
_reflns_Friedel_coverage 0.000
_reflns_number_gt 3884
_reflns_number_total 5911
_reflns_threshold_expression 'I > 2\s(I)'
_cod_data_source_file d0ce01137a2.cif
_cod_data_source_block jb318absbeam
_cod_depositor_comments
;
The following automatic conversions were performed:

data item '_chemical_melting_point' value '369-372' was changed to
'370.5(15)' -- the average value was taken and precision was
estimated.

Automatic conversion script
Id: cif_fix_values 7556 2019-12-06 15:28:31Z antanas 
;
_cod_database_code 7241262
_shelx_shelxl_version_number 2016/6
_chemical_oxdiff_formula 'C18 H15 N3'
_chemical_oxdiff_usercomment 'Orange Plate'
_shelx_space_group_comment
;
The symmetry employed for this shelxl refinement is uniquely defined
by the following loop, which should always be used as a source of
symmetry information in preference to the above space-group names.
They are only intended as comments.
;
_reflns_odcompleteness_completeness 99.88
_reflns_odcompleteness_iscentric 1
_reflns_odcompleteness_theta 25.07
_olex2_refinement_description
;
1. Fixed Uiso
 At 1.2 times of:
  All C(H) groups
 At 1.5 times of:
  All C(H,H,H) groups
2.a Aromatic/amide H refined with riding coordinates:
 C2(H2), C3(H3), C7(H7), C8(H8), C15(H15), C20(H20), C21(H21), C25(H25),
 C26(H26), C33(H33)
2.b Idealised Me refined as rotating group:
 C13(H13A,H13B,H13C), C14(H14A,H14B,H14C), C31(H31A,H31B,H31C), C32(H32A,H32B,
 H32C)
;
_olex2_submission_special_instructions 'No special instructions were received'
_oxdiff_exptl_absorpt_empirical_details
;
Empirical correction (ABSPACK) includes:
- Absorption correction using spherical harmonics
- Frame scaling
;
_oxdiff_exptl_absorpt_empirical_full_max 1.108
_oxdiff_exptl_absorpt_empirical_full_min 0.904

loop_
_space_group_symop_operation_xyz
'x, y, z'
'-x, -y, -z'

loop_
_atom_site_label
_atom_site_type_symbol
_atom_site_fract_x
_atom_site_fract_y
_atom_site_fract_z
_atom_site_U_iso_or_equiv
_atom_site_adp_type
_atom_site_occupancy
_atom_site_site_symmetry_order
_atom_site_calc_flag
_atom_site_refinement_flags_posn
_atom_site_refinement_flags_adp
_atom_site_refinement_flags_occupancy
_atom_site_disorder_assembly
_atom_site_disorder_group
N1 N 0.97996(17) 0.36342(16) 0.34047(11) 0.0315(4) Uani 1 1 d . . . . .
N2 N 0.6981(2) -0.02832(18) 0.53735(13) 0.0503(5) Uani 1 1 d . . . . .
N3 N 1.0772(2) -0.15164(19) 0.34577(13) 0.0485(5) Uani 1 1 d . . . . .
C1 C 0.8474(2) 0.45125(19) 0.35207(12) 0.0280(5) Uani 1 1 d . . . . .
C2 C 0.8354(2) 0.5891(2) 0.36074(13) 0.0322(5) Uani 1 1 d . . . . .
H2 H 0.916867 0.626790 0.357645 0.039 Uiso 1 1 calc R . . . .
C3 C 0.7055(2) 0.6756(2) 0.37405(13) 0.0343(5) Uani 1 1 d . . . . .
H3 H 0.701969 0.768149 0.379430 0.041 Uiso 1 1 calc R . . . .
C4 C 0.5850(2) 0.62180(19) 0.37895(12) 0.0288(5) Uani 1 1 d . . . . .
C5 C 0.5957(2) 0.48099(19) 0.37096(11) 0.0254(4) Uani 1 1 d . . . . .
C6 C 0.4632(2) 0.4400(2) 0.38060(12) 0.0286(5) Uani 1 1 d . . . . .
C7 C 0.4563(2) 0.3042(2) 0.37915(13) 0.0325(5) Uani 1 1 d . . . . .
H7 H 0.370075 0.273621 0.386116 0.039 Uiso 1 1 calc R . . . .
C8 C 0.5822(2) 0.2121(2) 0.36691(12) 0.0303(5) Uani 1 1 d . . . . .
H8 H 0.576616 0.120016 0.366888 0.036 Uiso 1 1 calc R . . . .
C9 C 0.7137(2) 0.25067(19) 0.35495(12) 0.0255(4) Uani 1 1 d . . . . .
C10 C 0.7235(2) 0.39222(18) 0.35736(11) 0.0238(4) Uani 1 1 d . . . . .
C11 C 0.4322(2) 0.6832(2) 0.39373(16) 0.0364(5) Uani 1 1 d . . . . .
H11A H 0.406(2) 0.730(2) 0.4505(14) 0.041(6) Uiso 1 1 d . . . . .
H11B H 0.416(2) 0.755(2) 0.3443(14) 0.045(6) Uiso 1 1 d . . . . .
C12 C 0.3518(2) 0.5631(2) 0.39360(16) 0.0361(5) Uani 1 1 d . . . . .
H12A H 0.293(2) 0.577(2) 0.3448(14) 0.043(6) Uiso 1 1 d . . . . .
H12B H 0.284(2) 0.550(2) 0.4507(14) 0.043(6) Uiso 1 1 d . . . . .
C13 C 1.0270(2) 0.3215(2) 0.42580(15) 0.0471(6) Uani 1 1 d . . . . .
H13A H 1.051522 0.398400 0.449195 0.071 Uiso 1 1 calc GR . . . .
H13B H 1.107592 0.252116 0.416551 0.071 Uiso 1 1 calc GR . . . .
H13C H 0.952963 0.286284 0.467961 0.071 Uiso 1 1 calc GR . . . .
C14 C 1.0894(2) 0.4175(2) 0.27379(15) 0.0455(6) Uani 1 1 d . . . . .
H14A H 1.056964 0.439596 0.217487 0.068 Uiso 1 1 calc GR . . . .
H14B H 1.172152 0.350514 0.265703 0.068 Uiso 1 1 calc GR . . . .
H14C H 1.111107 0.498096 0.294366 0.068 Uiso 1 1 calc GR . . . .
C15 C 0.8387(2) 0.14779(19) 0.33730(12) 0.0284(5) Uani 1 1 d . . . . .
H15 H 0.907249 0.164445 0.287643 0.034 Uiso 1 1 calc R . . . .
C16 C 0.8606(2) 0.03097(19) 0.38829(13) 0.0306(5) Uani 1 1 d . . . . .
C17 C 0.7686(2) -0.0008(2) 0.47107(14) 0.0355(5) Uani 1 1 d . . . . .
C18 C 0.9819(2) -0.0703(2) 0.36376(13) 0.0355(5) Uani 1 1 d . . . . .
N4 N 0.49079(17) 1.11897(17) 0.16215(11) 0.0328(4) Uani 1 1 d . . . . .
N5 N 0.4186(2) 1.63400(19) 0.14956(14) 0.0512(5) Uani 1 1 d . . . . .
N6 N 0.8195(2) 1.55155(19) -0.02849(13) 0.0508(6) Uani 1 1 d . . . . .
C19 C 0.6200(2) 1.02883(19) 0.15777(12) 0.0279(5) Uani 1 1 d . . . . .
C20 C 0.6244(2) 0.8892(2) 0.16998(13) 0.0343(5) Uani 1 1 d . . . . .
H20 H 0.539896 0.854574 0.182398 0.041 Uiso 1 1 calc R . . . .
C21 C 0.7494(2) 0.7969(2) 0.16467(13) 0.0351(5) Uani 1 1 d . . . . .
H21 H 0.746858 0.703817 0.174446 0.042 Uiso 1 1 calc R . . . .
C22 C 0.8742(2) 0.84485(19) 0.14510(12) 0.0300(5) Uani 1 1 d . . . . .
C23 C 0.8729(2) 0.98675(19) 0.13263(12) 0.0261(4) Uani 1 1 d . . . . .
C24 C 1.0101(2) 1.0194(2) 0.11161(12) 0.0289(5) Uani 1 1 d . . . . .
C25 C 1.0277(2) 1.1536(2) 0.09749(13) 0.0330(5) Uani 1 1 d . . . . .
H25 H 1.117070 1.178186 0.082403 0.040 Uiso 1 1 calc R . . . .
C26 C 0.9076(2) 1.2535(2) 0.10632(12) 0.0306(5) Uani 1 1 d . . . . .
H26 H 0.920441 1.344437 0.097542 0.037 Uiso 1 1 calc R . . . .
C27 C 0.7711(2) 1.22428(19) 0.12738(12) 0.0261(4) Uani 1 1 d . . . . .
C28 C 0.7497(2) 1.08326(18) 0.14000(11) 0.0255(4) Uani 1 1 d . . . . .
C29 C 1.0233(2) 0.7741(2) 0.13457(16) 0.0375(5) Uani 1 1 d . . . . .
H29A H 1.045(2) 0.719(2) 0.1925(15) 0.051(7) Uiso 1 1 d . . . . .
H29B H 1.044(2) 0.711(2) 0.0888(14) 0.045(6) Uiso 1 1 d . . . . .
C30 C 1.1136(2) 0.8896(2) 0.10859(15) 0.0363(5) Uani 1 1 d . . . . .
H30A H 1.171(2) 0.884(2) 0.0473(15) 0.045(6) Uiso 1 1 d . . . . .
H30B H 1.181(2) 0.892(2) 0.1497(14) 0.046(6) Uiso 1 1 d . . . . .
C31 C 0.4596(2) 1.1688(2) 0.07325(15) 0.0467(6) Uani 1 1 d . . . . .
H31A H 0.541811 1.197500 0.035964 0.070 Uiso 1 1 calc GR . . . .
H31B H 0.384954 1.244503 0.079175 0.070 Uiso 1 1 calc GR . . . .
H31C H 0.431513 1.097350 0.046149 0.070 Uiso 1 1 calc GR . . . .
C32 C 0.3700(2) 1.0676(2) 0.21888(16) 0.0480(6) Uani 1 1 d . . . . .
H32A H 0.347758 0.992842 0.191845 0.072 Uiso 1 1 calc GR . . . .
H32B H 0.290892 1.138861 0.224740 0.072 Uiso 1 1 calc GR . . . .
H32C H 0.391862 1.037186 0.277376 0.072 Uiso 1 1 calc GR . . . .
C33 C 0.6543(2) 1.33389(19) 0.14351(12) 0.0288(5) Uani 1 1 d . . . . .
H33 H 0.578904 1.314428 0.187667 0.035 Uiso 1 1 calc R . . . .
C34 C 0.6413(2) 1.46040(19) 0.10251(13) 0.0301(5) Uani 1 1 d . . . . .
C35 C 0.5171(2) 1.5574(2) 0.12925(14) 0.0356(5) Uani 1 1 d . . . . .
C36 C 0.7425(2) 1.5092(2) 0.02969(14) 0.0357(5) Uani 1 1 d . . . . .

loop_
_atom_site_aniso_label
_atom_site_aniso_U_11
_atom_site_aniso_U_22
_atom_site_aniso_U_33
_atom_site_aniso_U_23
_atom_site_aniso_U_13
_atom_site_aniso_U_12
N1 0.0261(9) 0.0321(10) 0.0346(10) -0.0017(7) -0.0039(7) -0.0014(8)
N2 0.0653(14) 0.0356(11) 0.0410(12) 0.0060(9) 0.0045(10) -0.0033(10)
N3 0.0525(13) 0.0379(11) 0.0489(12) -0.0037(9) -0.0077(10) 0.0096(10)
C1 0.0291(11) 0.0295(11) 0.0238(10) 0.0004(8) -0.0028(8) -0.0035(9)
C2 0.0328(12) 0.0305(11) 0.0345(12) -0.0017(9) -0.0056(9) -0.0090(10)
C3 0.0441(14) 0.0220(10) 0.0358(12) -0.0034(8) -0.0044(10) -0.0047(10)
C4 0.0353(12) 0.0255(11) 0.0236(11) -0.0016(8) -0.0034(8) -0.0008(9)
C5 0.0284(11) 0.0287(11) 0.0176(10) -0.0008(7) -0.0018(8) -0.0029(9)
C6 0.0282(11) 0.0346(12) 0.0209(10) -0.0015(8) -0.0018(8) -0.0025(9)
C7 0.0269(11) 0.0404(13) 0.0296(11) 0.0000(9) -0.0018(9) -0.0084(10)
C8 0.0373(12) 0.0264(11) 0.0271(11) -0.0002(8) -0.0035(9) -0.0077(10)
C9 0.0286(11) 0.0273(10) 0.0192(10) -0.0007(7) -0.0029(8) -0.0022(9)
C10 0.0274(11) 0.0250(10) 0.0176(9) 0.0006(7) -0.0020(8) -0.0037(9)
C11 0.0354(13) 0.0337(12) 0.0354(13) -0.0037(10) -0.0038(10) 0.0060(10)
C12 0.0261(12) 0.0425(13) 0.0359(13) -0.0052(10) -0.0020(10) 0.0032(10)
C13 0.0412(14) 0.0493(15) 0.0475(15) 0.0044(11) -0.0133(11) 0.0047(12)
C14 0.0327(13) 0.0502(15) 0.0489(14) -0.0035(11) 0.0034(11) -0.0052(11)
C15 0.0324(12) 0.0290(11) 0.0237(10) -0.0038(8) -0.0025(8) -0.0063(9)
C16 0.0353(12) 0.0258(11) 0.0287(11) -0.0023(8) -0.0029(9) -0.0017(9)
C17 0.0460(14) 0.0228(11) 0.0346(13) 0.0007(9) -0.0049(10) -0.0008(10)
C18 0.0457(14) 0.0269(11) 0.0321(12) -0.0007(9) -0.0054(10) -0.0029(11)
N4 0.0278(10) 0.0347(10) 0.0357(10) -0.0046(7) -0.0051(8) -0.0035(8)
N5 0.0445(13) 0.0371(11) 0.0640(14) -0.0020(10) 0.0003(10) 0.0044(10)
N6 0.0560(14) 0.0362(11) 0.0480(13) 0.0111(9) 0.0065(10) 0.0012(10)
C19 0.0295(12) 0.0305(11) 0.0223(10) -0.0032(8) -0.0022(8) -0.0029(9)
C20 0.0364(13) 0.0333(12) 0.0347(12) -0.0041(9) -0.0056(9) -0.0098(10)
C21 0.0493(14) 0.0234(11) 0.0333(12) -0.0018(8) -0.0088(10) -0.0056(11)
C22 0.0398(13) 0.0260(11) 0.0222(10) -0.0040(8) -0.0045(9) 0.0011(10)
C23 0.0300(11) 0.0281(11) 0.0186(10) -0.0007(7) -0.0032(8) -0.0014(9)
C24 0.0292(11) 0.0333(11) 0.0213(10) -0.0004(8) -0.0018(8) 0.0003(9)
C25 0.0279(11) 0.0392(12) 0.0297(11) 0.0036(9) -0.0028(9) -0.0054(10)
C26 0.0350(12) 0.0280(11) 0.0273(11) 0.0040(8) -0.0037(9) -0.0061(10)
C27 0.0287(11) 0.0270(11) 0.0202(10) 0.0015(8) -0.0027(8) -0.0014(9)
C28 0.0313(11) 0.0260(10) 0.0179(10) -0.0016(7) -0.0032(8) -0.0020(9)
C29 0.0444(14) 0.0315(12) 0.0330(13) -0.0053(10) -0.0058(10) 0.0056(11)
C30 0.0334(13) 0.0410(13) 0.0298(12) -0.0032(9) -0.0029(10) 0.0057(11)
C31 0.0441(15) 0.0463(14) 0.0501(15) -0.0033(11) -0.0175(11) 0.0027(12)
C32 0.0328(13) 0.0497(15) 0.0602(16) -0.0111(12) 0.0020(11) -0.0104(12)
C33 0.0318(12) 0.0281(11) 0.0259(11) -0.0026(8) -0.0029(8) -0.0047(9)
C34 0.0323(12) 0.0245(11) 0.0308(11) -0.0017(8) -0.0018(9) -0.0012(9)
C35 0.0388(13) 0.0272(11) 0.0385(13) 0.0004(9) -0.0021(10) -0.0057(11)
C36 0.0408(13) 0.0251(11) 0.0364(13) 0.0026(9) -0.0029(10) 0.0016(10)

loop_
_atom_type_symbol
_atom_type_description
_atom_type_scat_dispersion_real
_atom_type_scat_dispersion_imag
_atom_type_scat_source
C C 0.0033 0.0016 'International Tables Vol C Tables 4.2.6.8 and 6.1.1.4'
H H 0.0000 0.0000 'International Tables Vol C Tables 4.2.6.8 and 6.1.1.4'
N N 0.0061 0.0033 'International Tables Vol C Tables 4.2.6.8 and 6.1.1.4'

loop_
_exptl_crystal_face_index_h
_exptl_crystal_face_index_k
_exptl_crystal_face_index_l
_exptl_crystal_face_perp_dist
5 11 -8 0.1487
-13 1 -11 0.0639
-5 -12 8 0.1250
4 -2 -19 0.1406
-1 11 14 0.1557
-12 -1 -13 0.0811
12 1 13 0.0811
-2 8 17 0.1905
13 -1 10 0.0623
1 -11 -14 0.1901

loop_
_geom_angle_atom_site_label_1
_geom_angle_atom_site_label_2
_geom_angle_atom_site_label_3
_geom_angle
_geom_angle_site_symmetry_1
_geom_angle_site_symmetry_3
_geom_angle_publ_flag
C1 N1 C13 112.04(16) . . ?
C1 N1 C14 114.03(16) . . ?
C13 N1 C14 111.57(17) . . ?
C2 C1 N1 122.77(18) . . ?
C2 C1 C10 118.98(18) . . ?
C10 C1 N1 118.23(16) . . ?
C1 C2 H2 118.4 . . ?
C1 C2 C3 123.16(19) . . ?
C3 C2 H2 118.4 . . ?
C2 C3 H3 120.5 . . ?
C4 C3 C2 119.09(18) . . ?
C4 C3 H3 120.5 . . ?
C3 C4 C5 118.34(18) . . ?
C3 C4 C11 132.74(18) . . ?
C5 C4 C11 108.91(18) . . ?
C6 C5 C4 111.73(17) . . ?
C6 C5 C10 124.32(17) . . ?
C10 C5 C4 123.93(18) . . ?
C5 C6 C12 109.04(17) . . ?
C7 C6 C5 118.54(18) . . ?
C7 C6 C12 132.39(19) . . ?
C6 C7 H7 120.7 . . ?
C6 C7 C8 118.66(19) . . ?
C8 C7 H7 120.7 . . ?
C7 C8 H8 118.2 . . ?
C9 C8 C7 123.69(18) . . ?
C9 C8 H8 118.2 . . ?
C8 C9 C10 118.63(17) . . ?
C8 C9 C15 119.47(17) . . ?
C10 C9 C15 121.87(17) . . ?
C1 C10 C9 127.30(18) . . ?
C5 C10 C1 116.50(17) . . ?
C5 C10 C9 116.12(17) . . ?
C4 C11 H11A 110.6(12) . . ?
C4 C11 H11B 109.2(12) . . ?
C4 C11 C12 105.12(17) . . ?
H11A C11 H11B 105.8(17) . . ?
C12 C11 H11A 113.6(12) . . ?
C12 C11 H11B 112.7(12) . . ?
C6 C12 C11 105.17(17) . . ?
C6 C12 H12A 111.5(12) . . ?
C6 C12 H12B 110.5(12) . . ?
C11 C12 H12A 112.2(12) . . ?
C11 C12 H12B 112.9(12) . . ?
H12A C12 H12B 104.8(17) . . ?
N1 C13 H13A 109.5 . . ?
N1 C13 H13B 109.5 . . ?
N1 C13 H13C 109.5 . . ?
H13A C13 H13B 109.5 . . ?
H13A C13 H13C 109.5 . . ?
H13B C13 H13C 109.5 . . ?
N1 C14 H14A 109.5 . . ?
N1 C14 H14B 109.5 . . ?
N1 C14 H14C 109.5 . . ?
H14A C14 H14B 109.5 . . ?
H14A C14 H14C 109.5 . . ?
H14B C14 H14C 109.5 . . ?
C9 C15 H15 117.9 . . ?
C16 C15 C9 124.16(18) . . ?
C16 C15 H15 117.9 . . ?
C15 C16 C17 123.05(18) . . ?
C15 C16 C18 121.34(18) . . ?
C17 C16 C18 115.60(17) . . ?
N2 C17 C16 178.4(2) . . ?
N3 C18 C16 178.8(2) . . ?
C19 N4 C31 112.70(16) . . ?
C19 N4 C32 115.08(17) . . ?
C31 N4 C32 110.76(18) . . ?
N4 C19 C28 119.57(17) . . ?
C20 C19 N4 121.81(18) . . ?
C20 C19 C28 118.63(18) . . ?
C19 C20 H20 118.2 . . ?
C19 C20 C21 123.6(2) . . ?
C21 C20 H20 118.2 . . ?
C20 C21 H21 120.4 . . ?
C22 C21 C20 119.28(19) . . ?
C22 C21 H21 120.4 . . ?
C21 C22 C23 118.38(19) . . ?
C21 C22 C29 132.10(19) . . ?
C23 C22 C29 109.51(18) . . ?
C22 C23 C28 124.20(19) . . ?
C24 C23 C22 111.25(18) . . ?
C24 C23 C28 124.55(18) . . ?
C23 C24 C30 109.10(18) . . ?
C25 C24 C23 118.78(18) . . ?
C25 C24 C30 132.12(19) . . ?
C24 C25 H25 120.7 . . ?
C24 C25 C26 118.57(19) . . ?
C26 C25 H25 120.7 . . ?
C25 C26 H26 118.1 . . ?
C27 C26 C25 123.85(19) . . ?
C27 C26 H26 118.1 . . ?
C26 C27 C28 118.60(17) . . ?
C26 C27 C33 119.88(18) . . ?
C28 C27 C33 121.32(18) . . ?
C19 C28 C27 128.54(17) . . ?
C23 C28 C19 115.86(17) . . ?
C23 C28 C27 115.59(17) . . ?
C22 C29 H29A 112.2(12) . . ?
C22 C29 H29B 112.1(13) . . ?
C22 C29 C30 104.82(17) . . ?
H29A C29 H29B 106.0(17) . . ?
C30 C29 H29A 111.6(12) . . ?
C30 C29 H29B 110.3(13) . . ?
C24 C30 C29 105.19(17) . . ?
C24 C30 H30A 109.1(12) . . ?
C24 C30 H30B 109.9(12) . . ?
C29 C30 H30A 112.9(12) . . ?
C29 C30 H30B 114.0(12) . . ?
H30A C30 H30B 105.7(17) . . ?
N4 C31 H31A 109.5 . . ?
N4 C31 H31B 109.5 . . ?
N4 C31 H31C 109.5 . . ?
H31A C31 H31B 109.5 . . ?
H31A C31 H31C 109.5 . . ?
H31B C31 H31C 109.5 . . ?
N4 C32 H32A 109.5 . . ?
N4 C32 H32B 109.5 . . ?
N4 C32 H32C 109.5 . . ?
H32A C32 H32B 109.5 . . ?
H32A C32 H32C 109.5 . . ?
H32B C32 H32C 109.5 . . ?
C27 C33 H33 115.9 . . ?
C34 C33 C27 128.14(19) . . ?
C34 C33 H33 115.9 . . ?
C33 C34 C35 120.15(19) . . ?
C33 C34 C36 124.83(18) . . ?
C36 C34 C35 115.00(17) . . ?
N5 C35 C34 179.3(2) . . ?
N6 C36 C34 177.7(2) . . ?

loop_
_geom_bond_atom_site_label_1
_geom_bond_atom_site_label_2
_geom_bond_distance
_geom_bond_site_symmetry_2
_geom_bond_publ_flag
N1 C1 1.435(2) . ?
N1 C13 1.455(3) . ?
N1 C14 1.461(2) . ?
N2 C17 1.143(3) . ?
N3 C18 1.142(3) . ?
C1 C2 1.380(3) . ?
C1 C10 1.422(3) . ?
C2 H2 0.9300 . ?
C2 C3 1.409(3) . ?
C3 H3 0.9300 . ?
C3 C4 1.364(3) . ?
C4 C5 1.408(3) . ?
C4 C11 1.508(3) . ?
C5 C6 1.404(3) . ?
C5 C10 1.404(3) . ?
C6 C7 1.372(3) . ?
C6 C12 1.507(3) . ?
C7 H7 0.9300 . ?
C7 C8 1.408(3) . ?
C8 H8 0.9300 . ?
C8 C9 1.380(3) . ?
C9 C10 1.437(3) . ?
C9 C15 1.465(3) . ?
C11 H11A 0.99(2) . ?
C11 H11B 1.00(2) . ?
C11 C12 1.540(3) . ?
C12 H12A 1.01(2) . ?
C12 H12B 1.00(2) . ?
C13 H13A 0.9600 . ?
C13 H13B 0.9600 . ?
C13 H13C 0.9600 . ?
C14 H14A 0.9600 . ?
C14 H14B 0.9600 . ?
C14 H14C 0.9600 . ?
C15 H15 0.9300 . ?
C15 C16 1.343(3) . ?
C16 C17 1.439(3) . ?
C16 C18 1.445(3) . ?
N4 C19 1.424(2) . ?
N4 C31 1.460(3) . ?
N4 C32 1.460(3) . ?
N5 C35 1.142(3) . ?
N6 C36 1.142(2) . ?
C19 C20 1.383(3) . ?
C19 C28 1.434(3) . ?
C20 H20 0.9300 . ?
C20 C21 1.402(3) . ?
C21 H21 0.9300 . ?
C21 C22 1.357(3) . ?
C22 C23 1.409(3) . ?
C22 C29 1.503(3) . ?
C23 C24 1.408(3) . ?
C23 C28 1.410(3) . ?
C24 C25 1.370(3) . ?
C24 C30 1.508(3) . ?
C25 H25 0.9300 . ?
C25 C26 1.408(3) . ?
C26 H26 0.9300 . ?
C26 C27 1.389(3) . ?
C27 C28 1.446(3) . ?
C27 C33 1.451(3) . ?
C29 H29A 1.03(2) . ?
C29 H29B 0.95(2) . ?
C29 C30 1.543(3) . ?
C30 H30A 0.99(2) . ?
C30 H30B 1.00(2) . ?
C31 H31A 0.9600 . ?
C31 H31B 0.9600 . ?
C31 H31C 0.9600 . ?
C32 H32A 0.9600 . ?
C32 H32B 0.9600 . ?
C32 H32C 0.9600 . ?
C33 H33 0.9300 . ?
C33 C34 1.348(3) . ?
C34 C35 1.446(3) . ?
C34 C36 1.440(3) . ?

loop_
_geom_torsion_atom_site_label_1
_geom_torsion_atom_site_label_2
_geom_torsion_atom_site_label_3
_geom_torsion_atom_site_label_4
_geom_torsion
_geom_torsion_site_symmetry_1
_geom_torsion_site_symmetry_2
_geom_torsion_site_symmetry_3
_geom_torsion_site_symmetry_4
_geom_torsion_publ_flag
N1 C1 C2 C3 -178.61(18) . . . . ?
N1 C1 C10 C5 178.47(15) . . . . ?
N1 C1 C10 C9 1.9(3) . . . . ?
C1 C2 C3 C4 0.2(3) . . . . ?
C2 C1 C10 C5 0.2(3) . . . . ?
C2 C1 C10 C9 -176.32(17) . . . . ?
C2 C3 C4 C5 0.4(3) . . . . ?
C2 C3 C4 C11 179.0(2) . . . . ?
C3 C4 C5 C6 177.83(17) . . . . ?
C3 C4 C5 C10 -0.6(3) . . . . ?
C3 C4 C11 C12 -178.8(2) . . . . ?
C4 C5 C6 C7 -176.64(17) . . . . ?
C4 C5 C6 C12 1.8(2) . . . . ?
C4 C5 C10 C1 0.3(3) . . . . ?
C4 C5 C10 C9 177.25(17) . . . . ?
C4 C11 C12 C6 1.1(2) . . . . ?
C5 C4 C11 C12 -0.1(2) . . . . ?
C5 C6 C7 C8 -0.8(3) . . . . ?
C5 C6 C12 C11 -1.7(2) . . . . ?
C6 C5 C10 C1 -177.95(17) . . . . ?
C6 C5 C10 C9 -1.0(3) . . . . ?
C6 C7 C8 C9 -0.9(3) . . . . ?
C7 C6 C12 C11 176.4(2) . . . . ?
C7 C8 C9 C10 1.7(3) . . . . ?
C7 C8 C9 C15 -176.33(17) . . . . ?
C8 C9 C10 C1 175.85(17) . . . . ?
C8 C9 C10 C5 -0.7(2) . . . . ?
C8 C9 C15 C16 -51.9(3) . . . . ?
C9 C15 C16 C17 -5.7(3) . . . . ?
C9 C15 C16 C18 175.85(18) . . . . ?
C10 C1 C2 C3 -0.5(3) . . . . ?
C10 C5 C6 C7 1.8(3) . . . . ?
C10 C5 C6 C12 -179.76(17) . . . . ?
C10 C9 C15 C16 130.2(2) . . . . ?
C11 C4 C5 C6 -1.1(2) . . . . ?
C11 C4 C5 C10 -179.51(17) . . . . ?
C12 C6 C7 C8 -178.8(2) . . . . ?
C13 N1 C1 C2 82.1(2) . . . . ?
C13 N1 C1 C10 -96.1(2) . . . . ?
C14 N1 C1 C2 -45.8(3) . . . . ?
C14 N1 C1 C10 136.01(18) . . . . ?
C15 C9 C10 C1 -6.2(3) . . . . ?
C15 C9 C10 C5 177.26(16) . . . . ?
N4 C19 C20 C21 178.86(17) . . . . ?
N4 C19 C28 C23 -177.15(16) . . . . ?
N4 C19 C28 C27 1.9(3) . . . . ?
C19 C20 C21 C22 -1.1(3) . . . . ?
C20 C19 C28 C23 2.7(2) . . . . ?
C20 C19 C28 C27 -178.26(18) . . . . ?
C20 C21 C22 C23 1.3(3) . . . . ?
C20 C21 C22 C29 -179.9(2) . . . . ?
C21 C22 C23 C24 -179.14(17) . . . . ?
C21 C22 C23 C28 0.6(3) . . . . ?
C21 C22 C29 C30 177.8(2) . . . . ?
C22 C23 C24 C25 -179.88(17) . . . . ?
C22 C23 C24 C30 0.6(2) . . . . ?
C22 C23 C28 C19 -2.6(3) . . . . ?
C22 C23 C28 C27 178.20(16) . . . . ?
C22 C29 C30 C24 3.4(2) . . . . ?
C23 C22 C29 C30 -3.2(2) . . . . ?
C23 C24 C25 C26 1.2(3) . . . . ?
C23 C24 C30 C29 -2.5(2) . . . . ?
C24 C23 C28 C19 177.13(17) . . . . ?
C24 C23 C28 C27 -2.1(3) . . . . ?
C24 C25 C26 C27 -1.0(3) . . . . ?
C25 C24 C30 C29 178.0(2) . . . . ?
C25 C26 C27 C28 -0.8(3) . . . . ?
C25 C26 C27 C33 174.13(17) . . . . ?
C26 C27 C28 C19 -176.86(18) . . . . ?
C26 C27 C28 C23 2.2(2) . . . . ?
C26 C27 C33 C34 35.9(3) . . . . ?
C27 C33 C34 C35 -178.71(19) . . . . ?
C27 C33 C34 C36 3.1(3) . . . . ?
C28 C19 C20 C21 -1.0(3) . . . . ?
C28 C23 C24 C25 0.3(3) . . . . ?
C28 C23 C24 C30 -179.23(17) . . . . ?
C28 C27 C33 C34 -149.3(2) . . . . ?
C29 C22 C23 C24 1.8(2) . . . . ?
C29 C22 C23 C28 -178.46(17) . . . . ?
C30 C24 C25 C26 -179.3(2) . . . . ?
C31 N4 C19 C20 -100.8(2) . . . . ?
C31 N4 C19 C28 79.0(2) . . . . ?
C32 N4 C19 C20 27.5(3) . . . . ?
C32 N4 C19 C28 -152.67(18) . . . . ?
C33 C27 C28 C19 8.3(3) . . . . ?
C33 C27 C28 C23 -172.67(16) . . . . ?

loop_
_exptl_oxdiff_crystal_face_indexfrac_h
_exptl_oxdiff_crystal_face_indexfrac_k
_exptl_oxdiff_crystal_face_indexfrac_l
_exptl_oxdiff_crystal_face_x
_exptl_oxdiff_crystal_face_y
_exptl_oxdiff_crystal_face_z
4.9900 10.9672 -8.0098 0.1686 -0.9154 -0.2265
-13.0108 0.9826 -11.0015 -1.0129 -0.1960 0.0017
-4.9887 -11.9655 8.0107 -0.1598 0.9642 0.2789
4.0085 -2.0277 -18.9961 0.1042 -0.6542 0.7658
-1.0177 11.0035 13.9879 -0.0260 -0.0193 -1.0213
-12.0070 -1.0173 -12.9992 -0.9465 -0.1885 0.1885
12.0070 1.0173 12.9992 0.9465 0.1885 -0.1885
-2.0148 8.0137 16.9906 -0.0388 0.2527 -0.9765
13.0110 -0.9842 10.0015 1.0030 0.1604 0.0285
1.0177 -11.0035 -13.9879 0.0260 0.0193 1.0213
